data_1563161
loop_
_publ_author_name
'Tan, Jin-Fay'
'Bormann, Carl Thomas'
'Severin, Kay'
'Cramer, Nicolai'

_publ_section_title
;
 Alkynyl Triazenes Enable Divergent Syntheses of 2-Pyrones
;
_journal_name_full 'Chemical Science'
_journal_paper_doi 10.1039/D1SC02583J
_journal_year 2021
_chemical_formula_moiety 'C20 H25 N3 O2'
_chemical_formula_sum 'C20 H25 N3 O2'
_chemical_formula_weight 339.43
_space_group_crystal_system triclinic
_space_group_IT_number 2
_space_group_name_Hall '-P 1'
_space_group_name_H-M_alt 'P -1'
_atom_sites_solution_hydrogens difmap
_atom_sites_solution_primary dual
_atom_sites_solution_secondary difmap
_audit_creation_date 2020-12-10
_audit_creation_method
;
Olex2 1.3
(compiled 2020.11.12 svn.r5f609507 for OlexSys, GUI svn.r6226)
;
_audit_update_record
;
2021-04-06 deposited with the CCDC.	2021-06-04 downloaded from the CCDC.
;
_cell_angle_alpha 109.270(6)
_cell_angle_beta 97.031(5)
_cell_angle_gamma 111.857(6)
_cell_formula_units_Z 4
_cell_length_a 10.4488(6)
_cell_length_b 13.1778(8)
_cell_length_c 15.6415(10)
_cell_measurement_reflns_used 3996
_cell_measurement_temperature 140.00(10)
_cell_measurement_theta_max 71.6530
_cell_measurement_theta_min 3.0840
_cell_volume 1811.5(2)
_computing_cell_refinement 'CrysAlisPro 1.171.40.84a (Rigaku OD, 2020)'
_computing_data_collection 'CrysAlisPro 1.171.40.84a (Rigaku OD, 2020)'
_computing_data_reduction 'CrysAlisPro 1.171.40.84a (Rigaku OD, 2020)'
_computing_molecular_graphics 'Olex2 1.3 (Dolomanov et al., 2009)'
_computing_publication_material 'Olex2 1.3 (Dolomanov et al., 2009)'
_computing_structure_refinement 'SHELXL 2018/3 (Sheldrick, 2015)'
_computing_structure_solution 'SHELXT (Sheldrick, 2015)'
_diffrn_ambient_environment N~2~
_diffrn_ambient_temperature 140.00(10)
_diffrn_detector 'CCD plate'
_diffrn_detector_area_resol_mean 10.2665
_diffrn_detector_type Atlas
_diffrn_measured_fraction_theta_full 0.998
_diffrn_measured_fraction_theta_max 0.971
_diffrn_measurement_details
;
List of Runs (angles in degrees, time in seconds):

  # Type    Start    End  Width  t~exp~   \w     \q     \k     \f   Frames
#--------------------------------------------------------------------------
  1  \w    -60.00 -15.00   1.00    1.50    --  -43.01  95.00-174.00   45
  2  \w     23.00  69.00   1.00    1.50    --   43.01 -95.00  75.00   46
  3  \w     60.00 106.00   1.00    6.00    --  103.80 -95.00  75.00   46
  4  \w    104.00 171.00   1.00    6.00    --  103.80  95.00-174.00   67
  5  \w   -105.00 -17.00   1.00    1.50    --  -43.01 -57.00-120.00   88
  6  \w    -79.00  -8.00   1.00    1.50    --  -43.01 125.00  60.00   71
  7  \w   -112.00 -20.00   1.00    1.50    --  -43.01 -57.00   0.00   92
  8  \w     19.00 100.00   1.00    1.50    --   43.01  37.00   0.00   81
  9  \w     76.00 168.00   1.00    6.00    --  103.80  30.00-180.00   92
 10  \w     30.00  57.00   1.00    6.00    --  103.80-111.00-120.00   27
 11  \w    103.00 176.00   1.00    6.00    --  103.80  77.00-120.00   73
 12  \w     29.00 108.00   1.00    6.00    --  103.80-111.00 -30.00   79
 13  \w     37.00 106.00   1.00    6.00    --  103.80-111.00  60.00   69
 14  \w     76.00 103.00   1.00    6.00    --  103.80  30.00 120.00   27
 15  \w    116.00 176.00   1.00    6.00    --  103.80  30.00 120.00   60
 16  \w    141.00 166.00   1.00    6.00    --  103.80 111.00-120.00   25
 17  \w     42.00  95.00   1.00    6.00    --  103.80-111.00-180.00   53
 18  \w     67.00 108.00   1.00    6.00    --  103.80-111.00-120.00   41
 19  \w     73.00 124.00   1.00    6.00    --  103.80 178.00  90.00   51
 20  \w     55.00 130.00   1.00    6.00    --  103.80 -45.00 120.00   75
 21  \w    108.00 168.00   1.00    6.00    --  103.80 111.00  30.00   60
 22  \w    129.00 178.00   1.00    6.00    --  103.80  77.00  90.00   49
;
_diffrn_measurement_device 'four-circle diffractometer'
_diffrn_measurement_device_type 'SuperNova, Dual, Cu at home/near, Atlas'
_diffrn_measurement_method '\w scans'
_diffrn_orient_matrix_type 'CrysAlisPro convention (1999,Acta A55,543-557)'
_diffrn_orient_matrix_UB_11 0.0577797000
_diffrn_orient_matrix_UB_12 0.1331357000
_diffrn_orient_matrix_UB_13 0.0661456000
_diffrn_orient_matrix_UB_21 -0.0813410000
_diffrn_orient_matrix_UB_22 0.0198889000
_diffrn_orient_matrix_UB_23 -0.0772177000
_diffrn_orient_matrix_UB_31 -0.1320102000
_diffrn_orient_matrix_UB_32 -0.0301497000
_diffrn_orient_matrix_UB_33 0.0383940000
_diffrn_radiation_monochromator mirror
_diffrn_radiation_probe x-ray
_diffrn_radiation_type 'Cu K\a'
_diffrn_radiation_wavelength 1.54184
_diffrn_reflns_av_R_equivalents 0.0446
_diffrn_reflns_av_unetI/netI 0.0548
_diffrn_reflns_Laue_measured_fraction_full 0.998
_diffrn_reflns_Laue_measured_fraction_max 0.971
_diffrn_reflns_limit_h_max 11
_diffrn_reflns_limit_h_min -12
_diffrn_reflns_limit_k_max 16
_diffrn_reflns_limit_k_min -15
_diffrn_reflns_limit_l_max 19
_diffrn_reflns_limit_l_min -17
_diffrn_reflns_number 15128
_diffrn_reflns_point_group_measured_fraction_full 0.998
_diffrn_reflns_point_group_measured_fraction_max 0.971
_diffrn_reflns_theta_full 67.684
_diffrn_reflns_theta_max 72.679
_diffrn_reflns_theta_min 3.118
_diffrn_source 'micro-focus sealed X-ray tube'
_diffrn_source_type 'SuperNova (Cu) X-ray Source'
_exptl_absorpt_coefficient_mu 0.650
_exptl_absorpt_correction_T_max 1.000
_exptl_absorpt_correction_T_min 0.664
_exptl_absorpt_correction_type gaussian
_exptl_absorpt_process_details
;
CrysAlisPro 1.171.40.84a (Rigaku Oxford Diffraction, 2020)
Numerical absorption correction based on gaussian integration over
a multifaceted crystal model
Empirical absorption correction using spherical harmonics,
implemented in SCALE3 ABSPACK scaling algorithm.
;
_exptl_crystal_colour 'clear light yellow'
_exptl_crystal_density_diffrn 1.245
_exptl_crystal_description irregular
_exptl_crystal_F_000 728
_exptl_crystal_size_max 0.236
_exptl_crystal_size_mid 0.174
_exptl_crystal_size_min 0.122
_refine_diff_density_max 0.441
_refine_diff_density_min -0.248
_refine_diff_density_rms 0.071
_refine_ls_extinction_method none
_refine_ls_goodness_of_fit_ref 1.092
_refine_ls_hydrogen_treatment refxyz
_refine_ls_matrix_type full
_refine_ls_number_parameters 648
_refine_ls_number_reflns 7000
_refine_ls_number_restraints 0
_refine_ls_restrained_S_all 1.092
_refine_ls_R_factor_all 0.0859
_refine_ls_R_factor_gt 0.0654
_refine_ls_shift/su_max 0.000
_refine_ls_shift/su_mean 0.000
_refine_ls_structure_factor_coef Fsqd
_refine_ls_weighting_details 'w=1/[\s^2^(Fo^2^)+(0.0917P)^2^+0.5831P] where P=(Fo^2^+2Fc^2^)/3'
_refine_ls_weighting_scheme calc
_refine_ls_wR_factor_gt 0.1676
_refine_ls_wR_factor_ref 0.1839
_reflns_Friedel_coverage 0.000
_reflns_number_gt 5303
_reflns_number_total 7000
_reflns_threshold_expression 'I > 2\s(I)'
_cod_data_source_file d1sc02583j2.cif
_cod_data_source_block jft-r352
_cod_database_code 1563161
_shelx_shelxl_version_number 2018/3
_chemical_oxdiff_formula 'C20 H25 N3 O2'
_shelx_space_group_comment
;
The symmetry employed for this shelxl refinement is uniquely defined
by the following loop, which should always be used as a source of
symmetry information in preference to the above space-group names.
They are only intended as comments.
;
_shelx_estimated_absorpt_t_max 0.925
_shelx_estimated_absorpt_t_min 0.862
_reflns_odcompleteness_completeness 99.91
_reflns_odcompleteness_iscentric 1
_reflns_odcompleteness_theta 66.97
_olex2_refinement_description
;
1. Fixed Uiso
 At 1.2 times of:
  All C(H) groups
;
_olex2_submission_special_instructions 'No special instructions were received'
_oxdiff_exptl_absorpt_empirical_details
;
Empirical correction (ABSPACK) includes:
- Absorption correction using spherical harmonics
- Frame scaling
- Detector area scaling
- B-factor correction
;
_oxdiff_exptl_absorpt_empirical_full_max 2.437
_oxdiff_exptl_absorpt_empirical_full_min 0.654

loop_
_space_group_symop_operation_xyz
'x, y, z'
'-x, -y, -z'

loop_
_atom_site_label
_atom_site_type_symbol
_atom_site_fract_x
_atom_site_fract_y
_atom_site_fract_z
_atom_site_U_iso_or_equiv
_atom_site_adp_type
_atom_site_occupancy
_atom_site_site_symmetry_order
_atom_site_calc_flag
_atom_site_refinement_flags_posn
_atom_site_refinement_flags_adp
_atom_site_refinement_flags_occupancy
_atom_site_disorder_assembly
_atom_site_disorder_group
O1 O 1.1812(2) 0.84471(18) 0.28406(15) 0.0378(5) Uani 1 1 d . . . . .
O2 O 1.05477(17) 0.72483(15) 0.34475(12) 0.0282(4) Uani 1 1 d . . . . .
N1 N 0.9192(2) 0.60890(19) 0.41444(15) 0.0282(4) Uani 1 1 d . . . . .
N2 N 0.8031(2) 0.60804(19) 0.44843(15) 0.0271(4) Uani 1 1 d . . . . .
N3 N 0.7418(2) 0.52985(18) 0.49060(15) 0.0265(4) Uani 1 1 d . . . . .
C1 C 1.0805(3) 0.8186(2) 0.31622(18) 0.0295(5) Uani 1 1 d . . . . .
C2 C 0.9829(3) 0.8741(2) 0.32612(18) 0.0296(5) Uani 1 1 d . . . . .
H2 H 1.006(3) 0.938(3) 0.304(2) 0.022(6) Uiso 1 1 d . . . . .
C3 C 0.8698(2) 0.8408(2) 0.36182(17) 0.0258(5) Uani 1 1 d . . . . .
C4 C 0.8490(2) 0.7467(2) 0.39366(17) 0.0254(5) Uani 1 1 d . . . . .
C5 C 0.9439(2) 0.6932(2) 0.38303(17) 0.0251(5) Uani 1 1 d . . . . .
C6 C 0.7713(3) 0.8986(2) 0.36751(17) 0.0271(5) Uani 1 1 d . . . . .
C7 C 0.8255(3) 1.0229(2) 0.4151(2) 0.0338(5) Uani 1 1 d . . . . .
H7 H 0.921(4) 1.070(3) 0.442(2) 0.041 Uiso 1 1 d . U . . .
C8 C 0.7324(4) 1.0754(3) 0.4253(2) 0.0437(7) Uani 1 1 d . . . . .
H8 H 0.774(4) 1.164(4) 0.458(3) 0.060(11) Uiso 1 1 d . . . . .
C9 C 0.5859(4) 1.0060(3) 0.3875(2) 0.0458(7) Uani 1 1 d . . . . .
H9 H 0.521(4) 1.042(4) 0.395(3) 0.061(11) Uiso 1 1 d . . . . .
C10 C 0.5306(3) 0.8830(3) 0.3382(2) 0.0394(6) Uani 1 1 d . . . . .
H10 H 0.435(4) 0.840(3) 0.312(2) 0.035(8) Uiso 1 1 d . . . . .
C11 C 0.6234(3) 0.8293(2) 0.32819(19) 0.0314(5) Uani 1 1 d . . . . .
H11 H 0.584(3) 0.741(3) 0.292(2) 0.032(7) Uiso 1 1 d . . . . .
C12 C 0.7595(2) 0.6895(2) 0.43951(17) 0.0261(5) Uani 1 1 d . . . . .
C13 C 0.6431(3) 0.7085(2) 0.4794(2) 0.0310(5) Uani 1 1 d . . . . .
H13A H 0.611(3) 0.648(3) 0.502(2) 0.032(7) Uiso 1 1 d . . . . .
H13B H 0.575(3) 0.703(3) 0.434(2) 0.024(7) Uiso 1 1 d . . . . .
C14 C 0.6980(3) 0.8302(3) 0.5617(2) 0.0408(7) Uani 1 1 d . . . . .
H14A H 0.742(4) 0.892(3) 0.545(2) 0.041(9) Uiso 1 1 d . . . . .
H14B H 0.620(4) 0.847(4) 0.586(3) 0.061(11) Uiso 1 1 d . . . . .
H14C H 0.778(5) 0.837(4) 0.615(3) 0.067(12) Uiso 1 1 d . . . . .
C15 C 0.8534(3) 0.5459(2) 0.56906(19) 0.0318(5) Uani 1 1 d . . . . .
H15 H 0.933(3) 0.530(3) 0.543(2) 0.030(7) Uiso 1 1 d . . . . .
C16 C 0.9183(3) 0.6737(3) 0.6422(2) 0.0408(6) Uani 1 1 d . . . . .
H16A H 0.986(4) 0.683(3) 0.689(3) 0.037(8) Uiso 1 1 d . . . . .
H16B H 0.843(3) 0.693(3) 0.668(2) 0.035(8) Uiso 1 1 d . . . . .
H16C H 0.967(4) 0.734(3) 0.617(3) 0.045(9) Uiso 1 1 d . . . . .
C17 C 0.7887(3) 0.4593(3) 0.6132(2) 0.0395(6) Uani 1 1 d . . . . .
H17A H 0.755(4) 0.376(4) 0.577(3) 0.050(10) Uiso 1 1 d . . . . .
H17B H 0.865(4) 0.480(3) 0.667(3) 0.041(8) Uiso 1 1 d . . . . .
H17C H 0.706(4) 0.475(4) 0.633(3) 0.061(11) Uiso 1 1 d . . . . .
C18 C 0.6530(3) 0.4054(2) 0.41887(18) 0.0296(5) Uani 1 1 d . . . . .
H18 H 0.605(3) 0.359(3) 0.455(2) 0.032(8) Uiso 1 1 d . . . . .
C19 C 0.5361(3) 0.4019(3) 0.3488(2) 0.0393(6) Uani 1 1 d . . . . .
H19A H 0.474(4) 0.320(4) 0.307(3) 0.047(9) Uiso 1 1 d . . . . .
H19B H 0.480(4) 0.436(4) 0.376(3) 0.054(10) Uiso 1 1 d . . . . .
H19C H 0.573(4) 0.444(4) 0.310(3) 0.053(10) Uiso 1 1 d . . . . .
C20 C 0.7354(3) 0.3416(3) 0.3691(2) 0.0398(7) Uani 1 1 d . . . . .
H20A H 0.777(4) 0.377(3) 0.326(3) 0.048(9) Uiso 1 1 d . . . . .
H20B H 0.818(4) 0.342(3) 0.415(3) 0.050(10) Uiso 1 1 d . . . . .
H20C H 0.662(5) 0.252(4) 0.329(3) 0.070(12) Uiso 1 1 d . . . . .
O3 O 1.35269(18) 0.56739(17) 0.19687(15) 0.0371(4) Uani 1 1 d . . . . .
O4 O 1.17935(17) 0.38430(15) 0.14724(13) 0.0282(4) Uani 1 1 d . . . . .
N4 N 0.9891(2) 0.19446(18) 0.08330(15) 0.0269(4) Uani 1 1 d . . . . .
N5 N 0.8432(2) 0.15413(18) 0.04891(15) 0.0254(4) Uani 1 1 d . . . . .
N6 N 0.7483(2) 0.03239(17) 0.01277(14) 0.0252(4) Uani 1 1 d . . . . .
C21 C 1.2250(3) 0.5059(2) 0.16815(18) 0.0283(5) Uani 1 1 d . . . . .
C22 C 1.1156(3) 0.5480(2) 0.15835(18) 0.0283(5) Uani 1 1 d . . . . .
H22 H 1.150(3) 0.637(3) 0.179(2) 0.034 Uiso 1 1 d . U . . .
C23 C 0.9723(3) 0.4752(2) 0.12615(17) 0.0258(5) Uani 1 1 d . . . . .
C24 C 0.9291(2) 0.3489(2) 0.09801(17) 0.0257(5) Uani 1 1 d . . . . .
C25 C 1.0364(2) 0.3105(2) 0.11089(17) 0.0255(5) Uani 1 1 d . . . . .
C26 C 0.8662(3) 0.5241(2) 0.12129(17) 0.0269(5) Uani 1 1 d . . . . .
C27 C 0.8823(3) 0.6069(2) 0.08107(19) 0.0325(5) Uani 1 1 d . . . . .
H27 H 0.963(3) 0.632(3) 0.057(2) 0.032(7) Uiso 1 1 d . . . . .
C28 C 0.7804(4) 0.6496(3) 0.0734(2) 0.0413(7) Uani 1 1 d . . . . .
H28 H 0.789(4) 0.702(4) 0.039(3) 0.056(10) Uiso 1 1 d . . . . .
C29 C 0.6620(3) 0.6117(3) 0.1071(2) 0.0425(7) Uani 1 1 d . . . . .
H29 H 0.582(4) 0.640(4) 0.096(3) 0.058(11) Uiso 1 1 d . . . . .
C30 C 0.6471(3) 0.5326(3) 0.1496(2) 0.0387(6) Uani 1 1 d . . . . .
H30 H 0.566(5) 0.507(4) 0.172(3) 0.068(12) Uiso 1 1 d . . . . .
C31 C 0.7483(3) 0.4890(2) 0.15656(19) 0.0316(5) Uani 1 1 d . . . . .
H31 H 0.739(3) 0.437(3) 0.184(2) 0.035(8) Uiso 1 1 d . . . . .
C32 C 0.8022(2) 0.2420(2) 0.05392(17) 0.0254(5) Uani 1 1 d . . . . .
C33 C 0.6512(3) 0.2133(2) 0.00947(19) 0.0290(5) Uani 1 1 d . . . . .
H33A H 0.593(3) 0.125(3) -0.010(2) 0.025(7) Uiso 1 1 d . . . . .
H33B H 0.613(3) 0.254(3) 0.057(2) 0.037(8) Uiso 1 1 d . . . . .
C34 C 0.6386(3) 0.2492(3) -0.0738(2) 0.0363(6) Uani 1 1 d . . . . .
H34A H 0.538(4) 0.219(3) -0.106(2) 0.040(8) Uiso 1 1 d . . . . .
H34B H 0.689(4) 0.333(3) -0.056(2) 0.042(9) Uiso 1 1 d . . . . .
H34C H 0.687(4) 0.213(4) -0.117(3) 0.057(11) Uiso 1 1 d . . . . .
C35 C 0.7307(3) -0.0104(2) 0.08985(18) 0.0278(5) Uani 1 1 d . . . . .
H35 H 0.650(3) -0.092(3) 0.058(2) 0.035(8) Uiso 1 1 d . . . . .
C36 C 0.6809(3) 0.0655(3) 0.1619(2) 0.0361(6) Uani 1 1 d . . . . .
H36A H 0.659(3) 0.028(3) 0.204(2) 0.032(7) Uiso 1 1 d . . . . .
H36B H 0.599(4) 0.071(3) 0.134(3) 0.045(9) Uiso 1 1 d . . . . .
H36C H 0.763(4) 0.146(3) 0.198(2) 0.040(8) Uiso 1 1 d . . . . .
C37 C 0.8592(3) -0.0199(3) 0.1380(2) 0.0362(6) Uani 1 1 d . . . . .
H37A H 0.936(4) 0.056(3) 0.183(3) 0.046(9) Uiso 1 1 d . . . . .
H37B H 0.889(3) -0.071(3) 0.084(2) 0.038(8) Uiso 1 1 d . . . . .
H37C H 0.819(4) -0.065(4) 0.182(3) 0.055(10) Uiso 1 1 d . . . . .
C38 C 0.7892(3) -0.0375(2) -0.06611(18) 0.0296(5) Uani 1 1 d . . . . .
H38 H 0.887(3) -0.023(3) -0.040(2) 0.023(7) Uiso 1 1 d . . . . .
C39 C 0.7854(3) 0.0091(3) -0.1429(2) 0.0393(6) Uani 1 1 d . . . . .
H39A H 0.681(4) 0.002(3) -0.168(3) 0.047 Uiso 1 1 d . U . . .
H39B H 0.805(4) -0.038(3) -0.196(3) 0.046(9) Uiso 1 1 d . . . . .
H39C H 0.859(4) 0.096(4) -0.117(3) 0.048(9) Uiso 1 1 d . . . . .
C40 C 0.6856(3) -0.1695(3) -0.1055(2) 0.0380(6) Uani 1 1 d . . . . .
H40A H 0.592(4) -0.179(3) -0.126(2) 0.039(8) Uiso 1 1 d . . . . .
H40B H 0.687(4) -0.205(3) -0.059(3) 0.047(9) Uiso 1 1 d . . . . .
H40C H 0.717(4) -0.210(3) -0.158(3) 0.050(10) Uiso 1 1 d . . . . .

loop_
_atom_site_aniso_label
_atom_site_aniso_U_11
_atom_site_aniso_U_22
_atom_site_aniso_U_33
_atom_site_aniso_U_23
_atom_site_aniso_U_13
_atom_site_aniso_U_12
O1 0.0309(9) 0.0425(11) 0.0523(12) 0.0289(9) 0.0240(9) 0.0166(8)
O2 0.0251(8) 0.0290(9) 0.0372(9) 0.0174(8) 0.0178(7) 0.0124(7)
N1 0.0233(9) 0.0309(11) 0.0350(11) 0.0157(9) 0.0155(8) 0.0124(8)
N2 0.0247(10) 0.0268(10) 0.0348(11) 0.0152(9) 0.0172(8) 0.0113(8)
N3 0.0269(10) 0.0254(10) 0.0312(10) 0.0149(9) 0.0155(8) 0.0103(8)
C1 0.0258(11) 0.0322(13) 0.0340(13) 0.0178(11) 0.0128(10) 0.0112(10)
C2 0.0273(12) 0.0263(12) 0.0341(13) 0.0151(10) 0.0091(10) 0.0081(10)
C3 0.0220(11) 0.0237(11) 0.0276(11) 0.0088(9) 0.0061(9) 0.0076(9)
C4 0.0225(11) 0.0229(11) 0.0282(11) 0.0082(9) 0.0084(9) 0.0089(9)
C5 0.0195(10) 0.0261(12) 0.0297(11) 0.0119(10) 0.0115(9) 0.0083(9)
C6 0.0269(11) 0.0253(12) 0.0306(12) 0.0129(10) 0.0094(9) 0.0113(10)
C7 0.0335(13) 0.0259(13) 0.0390(14) 0.0123(11) 0.0079(11) 0.0114(11)
C8 0.0592(18) 0.0352(15) 0.0443(16) 0.0161(13) 0.0146(14) 0.0287(14)
C9 0.0507(17) 0.0553(19) 0.0522(18) 0.0255(15) 0.0214(14) 0.0392(16)
C10 0.0300(14) 0.0504(17) 0.0466(16) 0.0229(14) 0.0147(12) 0.0228(13)
C11 0.0262(12) 0.0309(13) 0.0363(13) 0.0130(11) 0.0104(10) 0.0119(10)
C12 0.0222(11) 0.0234(11) 0.0298(12) 0.0097(10) 0.0098(9) 0.0072(9)
C13 0.0266(12) 0.0300(13) 0.0442(15) 0.0182(12) 0.0200(12) 0.0144(10)
C14 0.0457(16) 0.0316(14) 0.0513(17) 0.0164(13) 0.0293(14) 0.0191(13)
C15 0.0296(12) 0.0376(14) 0.0356(13) 0.0185(11) 0.0158(11) 0.0170(11)
C16 0.0343(14) 0.0439(17) 0.0342(14) 0.0094(13) 0.0082(12) 0.0130(13)
C17 0.0397(15) 0.0511(18) 0.0446(16) 0.0288(15) 0.0208(13) 0.0262(14)
C18 0.0288(12) 0.0243(12) 0.0355(13) 0.0133(11) 0.0150(10) 0.0088(10)
C19 0.0340(14) 0.0392(16) 0.0388(15) 0.0153(13) 0.0100(12) 0.0106(13)
C20 0.0453(16) 0.0282(14) 0.0477(16) 0.0136(13) 0.0269(14) 0.0156(12)
O3 0.0233(9) 0.0312(10) 0.0514(12) 0.0151(9) 0.0128(8) 0.0075(8)
O4 0.0207(8) 0.0255(9) 0.0368(9) 0.0120(7) 0.0098(7) 0.0084(7)
N4 0.0216(9) 0.0249(10) 0.0336(11) 0.0121(8) 0.0100(8) 0.0089(8)
N5 0.0208(9) 0.0221(10) 0.0343(11) 0.0125(8) 0.0101(8) 0.0086(8)
N6 0.0236(9) 0.0190(9) 0.0307(10) 0.0094(8) 0.0096(8) 0.0071(8)
C21 0.0246(11) 0.0250(12) 0.0323(12) 0.0101(10) 0.0113(10) 0.0083(10)
C22 0.0277(12) 0.0240(12) 0.0336(13) 0.0129(10) 0.0141(10) 0.0092(10)
C23 0.0273(11) 0.0272(12) 0.0284(11) 0.0137(10) 0.0144(9) 0.0135(10)
C24 0.0227(11) 0.0255(12) 0.0302(12) 0.0127(10) 0.0115(9) 0.0096(9)
C25 0.0206(10) 0.0266(12) 0.0312(12) 0.0134(10) 0.0115(9) 0.0095(9)
C26 0.0279(11) 0.0235(11) 0.0283(11) 0.0086(9) 0.0097(9) 0.0117(10)
C27 0.0405(14) 0.0256(12) 0.0340(13) 0.0131(11) 0.0149(11) 0.0147(11)
C28 0.0618(18) 0.0360(15) 0.0369(14) 0.0171(12) 0.0163(13) 0.0298(14)
C29 0.0468(16) 0.0448(17) 0.0434(16) 0.0132(13) 0.0122(13) 0.0322(14)
C30 0.0339(14) 0.0453(16) 0.0408(15) 0.0141(13) 0.0150(12) 0.0229(13)
C31 0.0327(13) 0.0322(13) 0.0350(13) 0.0156(11) 0.0161(11) 0.0156(11)
C32 0.0245(11) 0.0264(12) 0.0309(12) 0.0155(10) 0.0141(9) 0.0115(9)
C33 0.0221(11) 0.0284(12) 0.0400(14) 0.0174(11) 0.0114(10) 0.0107(10)
C34 0.0301(13) 0.0341(14) 0.0443(15) 0.0222(12) 0.0071(12) 0.0094(11)
C35 0.0252(11) 0.0247(12) 0.0342(13) 0.0149(10) 0.0119(10) 0.0080(10)
C36 0.0383(14) 0.0342(14) 0.0358(14) 0.0149(12) 0.0185(12) 0.0131(12)
C37 0.0295(13) 0.0360(15) 0.0440(15) 0.0222(13) 0.0085(12) 0.0108(12)
C38 0.0255(12) 0.0317(13) 0.0342(13) 0.0123(11) 0.0118(10) 0.0150(10)
C39 0.0394(15) 0.0519(18) 0.0345(14) 0.0210(13) 0.0168(12) 0.0232(14)
C40 0.0313(14) 0.0322(14) 0.0406(15) 0.0061(12) 0.0091(11) 0.0119(11)

loop_
_atom_type_symbol
_atom_type_description
_atom_type_scat_dispersion_real
_atom_type_scat_dispersion_imag
_atom_type_scat_source
C C 0.0181 0.0091 'International Tables Vol C Tables 4.2.6.8 and 6.1.1.4'
H H 0.0000 0.0000 'International Tables Vol C Tables 4.2.6.8 and 6.1.1.4'
N N 0.0311 0.0180 'International Tables Vol C Tables 4.2.6.8 and 6.1.1.4'
O O 0.0492 0.0322 'International Tables Vol C Tables 4.2.6.8 and 6.1.1.4'

loop_
_exptl_crystal_face_index_h
_exptl_crystal_face_index_k
_exptl_crystal_face_index_l
_exptl_crystal_face_perp_dist
1 0 -1 0.0903
-1 0 1 0.1133
5 3 -3 0.1021
-3 3 5 0.1060
3 -3 -5 0.0827
2 -5 0 0.0752
-2 5 0 0.1006
-5 5 3 0.0951
5 -5 -3 0.0730
-3 -5 5 0.1224
0 -5 2 0.0990
-2 5 -2 0.0892
-1 1 -1 0.0518
0 3 -5 0.0891
-5 3 -5 0.0536
0 -3 5 0.0883
2 1 2 0.0689
0 3 5 0.0746
2 0 -5 0.0894
0 0 -1 0.0810
-5 0 -3 0.0705
0 -5 -3 0.0919
2 -5 -5 0.0807
3 -5 1 0.0679
3 -5 4 0.0518
5 -2 -1 0.0785
-2 -1 5 0.0990

loop_
_geom_angle_atom_site_label_1
_geom_angle_atom_site_label_2
_geom_angle_atom_site_label_3
_geom_angle
_geom_angle_site_symmetry_1
_geom_angle_site_symmetry_3
_geom_angle_publ_flag
C5 O2 C1 118.61(19) . . ?
C5 N1 N2 101.81(19) . . ?
N1 N2 N3 120.87(19) . . ?
C12 N2 N1 114.34(19) . . ?
C12 N2 N3 124.76(18) . . ?
N2 N3 C15 110.09(19) . . ?
N2 N3 C18 111.37(19) . . ?
C15 N3 C18 116.4(2) . . ?
O1 C1 O2 116.3(2) . . ?
O1 C1 C2 126.1(2) . . ?
O2 C1 C2 117.6(2) . . ?
C3 C2 C1 124.1(2) . . ?
C2 C3 C4 117.0(2) . . ?
C2 C3 C6 121.6(2) . . ?
C4 C3 C6 121.4(2) . . ?
C5 C4 C3 118.2(2) . . ?
C12 C4 C3 138.1(2) . . ?
C12 C4 C5 103.6(2) . . ?
O2 C5 C4 124.4(2) . . ?
N1 C5 O2 120.8(2) . . ?
N1 C5 C4 114.8(2) . . ?
C7 C6 C3 120.3(2) . . ?
C11 C6 C3 120.4(2) . . ?
C11 C6 C7 119.3(2) . . ?
C8 C7 C6 120.0(3) . . ?
C9 C8 C7 120.4(3) . . ?
C8 C9 C10 120.3(3) . . ?
C9 C10 C11 119.7(3) . . ?
C10 C11 C6 120.3(3) . . ?
N2 C12 C4 105.4(2) . . ?
N2 C12 C13 121.9(2) . . ?
C4 C12 C13 132.6(2) . . ?
C12 C13 C14 112.9(2) . . ?
N3 C15 C16 109.2(2) . . ?
N3 C15 C17 110.3(2) . . ?
C16 C15 C17 110.3(2) . . ?
N3 C18 C19 110.2(2) . . ?
N3 C18 C20 115.8(2) . . ?
C19 C18 C20 111.5(2) . . ?
C25 O4 C21 118.13(19) . . ?
C25 N4 N5 101.89(19) . . ?
N4 N5 N6 121.46(19) . . ?
C32 N5 N4 114.37(19) . . ?
C32 N5 N6 124.17(19) . . ?
N5 N6 C35 111.15(19) . . ?
N5 N6 C38 110.25(17) . . ?
C38 N6 C35 115.94(19) . . ?
O3 C21 O4 116.1(2) . . ?
O3 C21 C22 125.9(2) . . ?
O4 C21 C22 117.9(2) . . ?
C23 C22 C21 123.9(2) . . ?
C22 C23 C24 116.8(2) . . ?
C22 C23 C26 121.3(2) . . ?
C24 C23 C26 122.0(2) . . ?
C25 C24 C23 118.4(2) . . ?
C32 C24 C23 137.8(2) . . ?
C32 C24 C25 103.7(2) . . ?
O4 C25 C24 124.6(2) . . ?
N4 C25 O4 120.4(2) . . ?
N4 C25 C24 114.9(2) . . ?
C27 C26 C23 120.5(2) . . ?
C31 C26 C23 121.0(2) . . ?
C31 C26 C27 118.5(2) . . ?
C28 C27 C26 120.6(2) . . ?
C27 C28 C29 120.1(3) . . ?
C30 C29 C28 119.8(3) . . ?
C29 C30 C31 120.1(3) . . ?
C30 C31 C26 120.8(3) . . ?
N5 C32 C24 105.0(2) . . ?
N5 C32 C33 121.4(2) . . ?
C24 C32 C33 133.3(2) . . ?
C32 C33 C34 112.5(2) . . ?
N6 C35 C36 109.6(2) . . ?
N6 C35 C37 116.44(19) . . ?
C36 C35 C37 111.1(2) . . ?
N6 C38 C39 108.7(2) . . ?
N6 C38 C40 110.1(2) . . ?
C40 C38 C39 110.0(2) . . ?

loop_
_geom_bond_atom_site_label_1
_geom_bond_atom_site_label_2
_geom_bond_distance
_geom_bond_site_symmetry_2
_geom_bond_publ_flag
O1 C1 1.206(3) . ?
O2 C1 1.394(3) . ?
O2 C5 1.360(3) . ?
N1 N2 1.381(3) . ?
N1 C5 1.311(3) . ?
N2 N3 1.403(3) . ?
N2 C12 1.352(3) . ?
N3 C15 1.485(3) . ?
N3 C18 1.485(3) . ?
C1 C2 1.455(4) . ?
C2 C3 1.356(3) . ?
C3 C4 1.438(3) . ?
C3 C6 1.486(3) . ?
C4 C5 1.412(3) . ?
C4 C12 1.397(3) . ?
C6 C7 1.400(4) . ?
C6 C11 1.395(4) . ?
C7 C8 1.385(4) . ?
C8 C9 1.381(5) . ?
C9 C10 1.387(5) . ?
C10 C11 1.394(4) . ?
C12 C13 1.496(3) . ?
C13 C14 1.527(4) . ?
C15 C16 1.514(4) . ?
C15 C17 1.516(4) . ?
C18 C19 1.514(4) . ?
C18 C20 1.525(4) . ?
O3 C21 1.203(3) . ?
O4 C21 1.396(3) . ?
O4 C25 1.359(3) . ?
N4 N5 1.379(3) . ?
N4 C25 1.311(3) . ?
N5 N6 1.399(3) . ?
N5 C32 1.359(3) . ?
N6 C35 1.493(3) . ?
N6 C38 1.491(3) . ?
C21 C22 1.457(4) . ?
C22 C23 1.358(3) . ?
C23 C24 1.441(3) . ?
C23 C26 1.482(3) . ?
C24 C25 1.409(3) . ?
C24 C32 1.401(3) . ?
C26 C27 1.398(4) . ?
C26 C31 1.395(3) . ?
C27 C28 1.387(4) . ?
C28 C29 1.390(5) . ?
C29 C30 1.385(5) . ?
C30 C31 1.387(4) . ?
C32 C33 1.494(3) . ?
C33 C34 1.531(4) . ?
C35 C36 1.525(4) . ?
C35 C37 1.526(4) . ?
C38 C39 1.521(4) . ?
C38 C40 1.518(4) . ?

loop_
_geom_torsion_atom_site_label_1
_geom_torsion_atom_site_label_2
_geom_torsion_atom_site_label_3
_geom_torsion_atom_site_label_4
_geom_torsion
_geom_torsion_site_symmetry_1
_geom_torsion_site_symmetry_2
_geom_torsion_site_symmetry_3
_geom_torsion_site_symmetry_4
_geom_torsion_publ_flag
O1 C1 C2 C3 179.2(3) . . . . ?
O2 C1 C2 C3 0.5(4) . . . . ?
N1 N2 N3 C15 54.8(3) . . . . ?
N1 N2 N3 C18 -75.8(3) . . . . ?
N1 N2 C12 C4 2.0(3) . . . . ?
N1 N2 C12 C13 -175.0(2) . . . . ?
N2 N1 C5 O2 178.5(2) . . . . ?
N2 N1 C5 C4 -0.7(3) . . . . ?
N2 N3 C15 C16 60.2(2) . . . . ?
N2 N3 C15 C17 -178.5(2) . . . . ?
N2 N3 C18 C19 -57.8(2) . . . . ?
N2 N3 C18 C20 69.8(3) . . . . ?
N2 C12 C13 C14 111.8(3) . . . . ?
N3 N2 C12 C4 -179.8(2) . . . . ?
N3 N2 C12 C13 3.2(4) . . . . ?
C1 O2 C5 N1 -177.2(2) . . . . ?
C1 O2 C5 C4 2.0(4) . . . . ?
C1 C2 C3 C4 1.6(4) . . . . ?
C1 C2 C3 C6 -178.1(2) . . . . ?
C2 C3 C4 C5 -2.0(3) . . . . ?
C2 C3 C4 C12 174.4(3) . . . . ?
C2 C3 C6 C7 -55.7(3) . . . . ?
C2 C3 C6 C11 126.4(3) . . . . ?
C3 C4 C5 O2 0.2(4) . . . . ?
C3 C4 C5 N1 179.4(2) . . . . ?
C3 C4 C12 N2 -178.9(3) . . . . ?
C3 C4 C12 C13 -2.4(5) . . . . ?
C3 C6 C7 C8 -175.9(2) . . . . ?
C3 C6 C11 C10 176.4(2) . . . . ?
C4 C3 C6 C7 124.5(3) . . . . ?
C4 C3 C6 C11 -53.4(3) . . . . ?
C4 C12 C13 C14 -64.3(4) . . . . ?
C5 O2 C1 O1 178.9(2) . . . . ?
C5 O2 C1 C2 -2.2(3) . . . . ?
C5 N1 N2 N3 -179.1(2) . . . . ?
C5 N1 N2 C12 -0.9(3) . . . . ?
C5 C4 C12 N2 -2.2(3) . . . . ?
C5 C4 C12 C13 174.3(3) . . . . ?
C6 C3 C4 C5 177.8(2) . . . . ?
C6 C3 C4 C12 -5.8(5) . . . . ?
C6 C7 C8 C9 -1.0(4) . . . . ?
C7 C6 C11 C10 -1.5(4) . . . . ?
C7 C8 C9 C10 -0.5(5) . . . . ?
C8 C9 C10 C11 1.1(5) . . . . ?
C9 C10 C11 C6 0.0(4) . . . . ?
C11 C6 C7 C8 2.1(4) . . . . ?
C12 N2 N3 C15 -123.2(2) . . . . ?
C12 N2 N3 C18 106.2(3) . . . . ?
C12 C4 C5 O2 -177.3(2) . . . . ?
C12 C4 C5 N1 1.9(3) . . . . ?
C15 N3 C18 C19 174.9(2) . . . . ?
C15 N3 C18 C20 -57.5(3) . . . . ?
C18 N3 C15 C16 -171.90(19) . . . . ?
C18 N3 C15 C17 -50.5(3) . . . . ?
O3 C21 C22 C23 -179.5(3) . . . . ?
O4 C21 C22 C23 -3.0(4) . . . . ?
N4 N5 N6 C35 72.7(2) . . . . ?
N4 N5 N6 C38 -57.3(3) . . . . ?
N4 N5 C32 C24 -2.3(3) . . . . ?
N4 N5 C32 C33 172.5(2) . . . . ?
N5 N4 C25 O4 -177.9(2) . . . . ?
N5 N4 C25 C24 1.1(3) . . . . ?
N5 N6 C35 C36 56.3(3) . . . . ?
N5 N6 C35 C37 -70.9(3) . . . . ?
N5 N6 C38 C39 -59.1(3) . . . . ?
N5 N6 C38 C40 -179.7(2) . . . . ?
N5 C32 C33 C34 -112.8(3) . . . . ?
N6 N5 C32 C24 177.4(2) . . . . ?
N6 N5 C32 C33 -7.7(3) . . . . ?
C21 O4 C25 N4 174.7(2) . . . . ?
C21 O4 C25 C24 -4.1(3) . . . . ?
C21 C22 C23 C24 -1.8(4) . . . . ?
C21 C22 C23 C26 177.6(2) . . . . ?
C22 C23 C24 C25 3.7(3) . . . . ?
C22 C23 C24 C32 -172.4(3) . . . . ?
C22 C23 C26 C27 47.9(3) . . . . ?
C22 C23 C26 C31 -132.1(3) . . . . ?
C23 C24 C25 O4 -0.8(3) . . . . ?
C23 C24 C25 N4 -179.7(2) . . . . ?
C23 C24 C32 N5 179.1(3) . . . . ?
C23 C24 C32 C33 5.2(5) . . . . ?
C23 C26 C27 C28 177.7(2) . . . . ?
C23 C26 C31 C30 -178.3(2) . . . . ?
C24 C23 C26 C27 -132.7(3) . . . . ?
C24 C23 C26 C31 47.4(3) . . . . ?
C24 C32 C33 C34 60.4(4) . . . . ?
C25 O4 C21 O3 -177.3(2) . . . . ?
C25 O4 C21 C22 5.8(3) . . . . ?
C25 N4 N5 N6 -178.9(2) . . . . ?
C25 N4 N5 C32 0.8(3) . . . . ?
C25 C24 C32 N5 2.6(2) . . . . ?
C25 C24 C32 C33 -171.3(2) . . . . ?
C26 C23 C24 C25 -175.7(2) . . . . ?
C26 C23 C24 C32 8.2(4) . . . . ?
C26 C27 C28 C29 1.0(4) . . . . ?
C27 C26 C31 C30 1.7(4) . . . . ?
C27 C28 C29 C30 0.9(5) . . . . ?
C28 C29 C30 C31 -1.6(5) . . . . ?
C29 C30 C31 C26 0.2(4) . . . . ?
C31 C26 C27 C28 -2.3(4) . . . . ?
C32 N5 N6 C35 -107.0(2) . . . . ?
C32 N5 N6 C38 123.0(2) . . . . ?
C32 C24 C25 O4 176.5(2) . . . . ?
C32 C24 C25 N4 -2.4(3) . . . . ?
C35 N6 C38 C39 173.5(2) . . . . ?
C35 N6 C38 C40 52.9(3) . . . . ?
C38 N6 C35 C36 -176.8(2) . . . . ?
C38 N6 C35 C37 56.0(3) . . . . ?

loop_
_exptl_oxdiff_crystal_face_indexfrac_h
_exptl_oxdiff_crystal_face_indexfrac_k
_exptl_oxdiff_crystal_face_indexfrac_l
_exptl_oxdiff_crystal_face_x
_exptl_oxdiff_crystal_face_y
_exptl_oxdiff_crystal_face_z
1.0004 -0.0001 -0.9995 -0.0083 -0.0042 -0.1704
-1.0004 0.0001 0.9995 0.0083 0.0042 0.1704
4.9999 3.0035 -2.9999 0.4903 -0.1153 -0.8658
-3.0035 3.0041 4.9958 0.5569 -0.0817 0.4977
3.0035 -3.0041 -4.9958 -0.5569 0.0817 -0.4977
2.0041 -5.0064 0.0034 -0.5505 -0.2628 -0.1135
-2.0041 5.0064 -0.0034 0.5505 0.2628 0.1135
-5.0053 5.0067 2.9950 0.5755 0.2755 0.6248
5.0053 -5.0067 -2.9950 -0.5755 -0.2755 -0.6248
-2.9980 -5.0060 5.0007 -0.5089 -0.2418 0.7387
0.0032 -5.0063 2.0023 -0.5339 -0.2544 0.2274
-2.0039 5.0064 -2.0026 0.4183 0.4172 0.0367
-1.0009 1.0013 -1.0004 0.0093 0.1786 0.0635
-0.0016 3.0037 -4.9999 0.0691 0.4460 -0.2823
-5.0033 3.0039 -5.0007 -0.2199 0.8529 0.3779
0.0016 -3.0037 4.9999 -0.0691 -0.4460 0.2823
1.9998 1.0012 1.9989 0.3811 -0.2971 -0.2174
-0.0025 3.0039 4.9962 0.7303 -0.3259 0.1016
2.0011 -0.0002 -4.9978 -0.2150 0.2231 -0.4560
0.0001 -0.0000 -0.9996 -0.0661 0.0772 -0.0384
-5.0015 0.0002 -2.9997 -0.4874 0.6385 0.5451
0.0036 -5.0064 -2.9958 -0.8645 0.1315 0.0354
2.0045 -5.0066 -4.9947 -0.8811 0.1231 -0.3054
3.0043 -5.0065 1.0032 -0.4266 -0.4214 -0.2071
3.0041 -5.0064 4.0020 -0.2282 -0.6530 -0.0920
5.0031 -2.0028 -0.9976 -0.0436 -0.3698 -0.6384
-2.0004 -1.0010 4.9984 0.0818 -0.2432 0.4862
